data_4133471
loop_
_publ_author_name
'Jeong, Donghyun'
'Ohta, Takehiro'
'Cho, Jaeheung'

_publ_section_title
;
 Structure and Reactivity of a Mononuclear Nonheme
 Manganese(III)-Iodosylarene Complex.
;
_journal_issue 47
_journal_name_full 'Journal of the American Chemical Society'
_journal_page_first 16037
_journal_page_last 16041
_journal_paper_doi 10.1021/jacs.8b10244
_journal_volume 140
_journal_year 2018
_chemical_formula_sum 'C32 H44 F6 I Mn N4 O9 S2'
_chemical_formula_weight 988.67
_chemical_name_common '[Mn(III)(TBDAP)(OH)(PhIO)](OTf)2'
_space_group_crystal_system monoclinic
_space_group_IT_number 14
_space_group_name_Hall '-P 2yn'
_space_group_name_H-M_alt 'P 1 21/n 1'
_atom_sites_solution_hydrogens mixed
_cell_angle_alpha 90
_cell_angle_beta 111.03(4)
_cell_angle_gamma 90
_cell_formula_units_Z 4
_cell_length_a 16.056(18)
_cell_length_b 15.486(17)
_cell_length_c 17.51(3)
_cell_measurement_reflns_used 9995
_cell_measurement_temperature 153.(2)
_cell_measurement_theta_max 24.0157
_cell_measurement_theta_min 2.9665
_cell_volume 4064(10)
_computing_cell_refinement 'SAINT V8.34A (Bruker AXS Inc., 2013)'
_computing_data_collection 'Bruker APEX2'
_computing_data_reduction 'SAINT V8.34A (Bruker AXS Inc., 2013)'
_computing_structure_refinement 'SHELXL-2014/7 (Sheldrick, 2014)'
_diffrn_ambient_temperature 153.(2)
_diffrn_detector_area_resol_mean 10.4167
_diffrn_measured_fraction_theta_full 0.997
_diffrn_measured_fraction_theta_max 0.997
_diffrn_measurement_device_type 'D8 VENTURE'
_diffrn_measurement_method '/f and /w scans'
_diffrn_radiation_monochromator TRIUMPH
_diffrn_radiation_type MoKa
_diffrn_radiation_wavelength 0.71073
_diffrn_reflns_av_R_equivalents 0.1719
_diffrn_reflns_av_unetI/netI 0.0502
_diffrn_reflns_limit_h_max 19
_diffrn_reflns_limit_h_min -19
_diffrn_reflns_limit_k_max 18
_diffrn_reflns_limit_k_min -18
_diffrn_reflns_limit_l_max 21
_diffrn_reflns_limit_l_min -21
_diffrn_reflns_number 147727
_diffrn_reflns_theta_full 25.50
_diffrn_reflns_theta_max 25.50
_diffrn_reflns_theta_min 2.91
_diffrn_source 'Sealed tube'
_diffrn_source_type 'Sealed tube'
_exptl_absorpt_coefficient_mu 1.269
_exptl_absorpt_correction_T_max 0.94
_exptl_absorpt_correction_T_min 0.86
_exptl_absorpt_correction_type multi-scan
_exptl_absorpt_process_details 'SADABS V2014/3 (Bruker AXS Inc.)'
_exptl_crystal_colour 'clear light brown'
_exptl_crystal_density_diffrn 1.616
_exptl_crystal_density_method 'not measured'
_exptl_crystal_description PALTE
_exptl_crystal_F_000 2000
_exptl_crystal_size_max 0.220
_exptl_crystal_size_mid 0.150
_exptl_crystal_size_min 0.050
_refine_diff_density_max 1.576
_refine_diff_density_min -0.752
_refine_ls_extinction_method none
_refine_ls_goodness_of_fit_ref 1.043
_refine_ls_hydrogen_treatment mixed
_refine_ls_matrix_type full
_refine_ls_number_parameters 508
_refine_ls_number_reflns 7544
_refine_ls_number_restraints 0
_refine_ls_restrained_S_all 1.043
_refine_ls_R_factor_all 0.0827
_refine_ls_R_factor_gt 0.0525
_refine_ls_shift/su_max 0.001
_refine_ls_shift/su_mean 0.000
_refine_ls_structure_factor_coef Fsqd
_refine_ls_weighting_details 'w=1/[\s^2^(Fo^2^)+(0.0541P)^2^+16.2636P] where P=(Fo^2^+2Fc^2^)/3'
_refine_ls_weighting_scheme calc
_refine_ls_wR_factor_gt 0.1123
_refine_ls_wR_factor_ref 0.1260
_reflns_number_gt 5630
_reflns_number_total 7544
_reflns_threshold_expression 'I > 2\s(I)'
_cod_data_source_file ja8b10244_si_002.cif
_cod_data_source_block BML377
_cod_original_cell_volume 4064.(10)
_cod_database_code 4133471

loop_
_space_group_symop_operation_xyz
'x, y, z'
'-x+1/2, y+1/2, -z+1/2'
'-x, -y, -z'
'x-1/2, -y-1/2, z-1/2'

loop_
_atom_site_type_symbol
_atom_site_label
_atom_site_fract_x
_atom_site_fract_y
_atom_site_fract_z
_atom_site_U_iso_or_equiv
_atom_site_adp_type
_atom_site_calc_flag
_atom_site_refinement_flags_adp
_atom_site_refinement_flags_posn
_atom_site_occupancy
I I1 0.21742(2) 0.71316(2) 0.74495(2) 0.02291(11) Uani d . . 1
Mn Mn1 0.24288(5) 0.68262(5) 0.57071(5) 0.01720(18) Uani d . . 1
S S1 0.33210(10) 0.71206(10) -0.03158(9) 0.0313(3) Uani d . . 1
S S2 0.66345(9) 0.57632(10) 0.68473(9) 0.0307(3) Uani d . . 1
O O1 0.3201(2) 0.7481(3) 0.6529(2) 0.0261(8) Uani d . . 1
H H1 0.3689 0.7526 0.6457 0.039 Uiso calc U R 1
F F2 0.2402(5) 0.7730(4) 0.0524(4) 0.101(2) Uani d . . 1
F F3 0.3110(7) 0.6601(5) 0.1013(4) 0.156(3) Uani d . . 1
F F1 0.1955(5) 0.6496(4) -0.0012(4) 0.132(3) Uani d . . 1
F F6 0.7530(3) 0.4331(3) 0.7057(3) 0.0766(14) Uani d . . 1
F F5 0.7544(3) 0.4928(3) 0.8181(2) 0.0685(13) Uani d . . 1
F F4 0.6363(3) 0.4263(3) 0.7398(3) 0.0701(14) Uani d . . 1
O O2 0.1683(2) 0.6719(2) 0.6337(2) 0.0232(8) Uani d . . 1
N N2 0.3096(3) 0.6876(3) 0.4917(3) 0.0204(10) Uani d . . 1
O O4 0.4066(3) 0.7606(4) 0.0190(3) 0.0649(15) Uani d . . 1
O O3 0.3490(4) 0.6271(3) -0.0544(3) 0.0580(14) Uani d . . 1
O O5 0.2713(3) 0.7605(3) -0.0988(3) 0.0427(11) Uani d . . 1
O O6 0.6072(3) 0.6111(3) 0.7266(3) 0.0479(12) Uani d . . 1
O O7 0.6152(3) 0.5485(3) 0.6025(2) 0.0396(11) Uani d . . 1
O O8 0.7433(3) 0.6243(3) 0.6977(3) 0.0573(14) Uani d . . 1
N N3 0.3191(3) 0.5459(3) 0.5858(3) 0.0188(9) Uani d . . 1
N N1 0.1550(3) 0.7843(3) 0.4732(3) 0.0232(10) Uani d . . 1
N N4 0.1512(3) 0.6104(3) 0.4863(3) 0.0228(10) Uani d . . 1
C C7 0.4027(3) 0.5725(3) 0.5729(3) 0.0227(12) Uani d . . 1
H H22 0.4298 0.5214 0.557 0.027 Uiso calc U R 1
H H23 0.446 0.5952 0.6248 0.027 Uiso calc U R 1
C C6 0.3844(4) 0.6406(3) 0.5074(3) 0.0220(12) Uani d . . 1
C C5 0.4393(4) 0.6546(4) 0.4627(4) 0.0303(14) Uani d . . 1
C C4 0.4159(4) 0.7169(4) 0.4025(4) 0.0359(15) Uani d . . 1
H H2 0.4553 0.7304 0.3746 0.043 Uiso calc U R 1
C C3 0.3352(4) 0.7598(4) 0.3826(4) 0.0342(14) Uani d . . 1
H H21 0.3166 0.7998 0.3385 0.041 Uiso calc U R 1
C C2 0.2821(4) 0.7432(3) 0.4281(3) 0.0255(12) Uani d . . 1
C C1 0.1869(4) 0.7746(4) 0.4033(3) 0.0281(13) Uani d . . 1
H H19 0.1819 0.8312 0.3756 0.034 Uiso calc U R 1
H H20 0.1474 0.7335 0.3633 0.034 Uiso calc U R 1
C C18 0.0651(4) 0.7434(4) 0.4515(4) 0.0332(14) Uani d . . 1
H H4 0.0247 0.7666 0.3984 0.04 Uiso calc U R 1
H H3 0.0396 0.7579 0.4936 0.04 Uiso calc U R 1
C C17 0.0713(4) 0.6467(4) 0.4455(4) 0.0304(13) Uani d . . 1
C C13 0.1648(3) 0.5249(3) 0.4797(3) 0.0230(12) Uani d . . 1
C C12 0.2615(3) 0.4950(3) 0.5139(3) 0.0222(12) Uani d . . 1
H H5 0.263 0.4336 0.5301 0.027 Uiso calc U R 1
H H6 0.2867 0.4988 0.4701 0.027 Uiso calc U R 1
C C14 0.0952(4) 0.4721(4) 0.4372(4) 0.0369(15) Uani d . . 1
H H7 0.1045 0.4119 0.4339 0.044 Uiso calc U R 1
C C15 0.0120(4) 0.5070(5) 0.3993(5) 0.0503(19) Uani d . . 1
H H8 -0.0371 0.4702 0.3721 0.06 Uiso calc U R 1
C C16 -0.0011(4) 0.5959(4) 0.4003(4) 0.0438(17) Uani d . . 1
H H9 -0.0576 0.621 0.3712 0.053 Uiso calc U R 1
C C19 0.1534(4) 0.8795(4) 0.4978(3) 0.0290(13) Uani d . . 1
C C22 0.2451(4) 0.9174(4) 0.5121(4) 0.0366(15) Uani d . . 1
H H12 0.2479 0.9765 0.533 0.055 Uiso calc U R 1
H H10 0.2558 0.9182 0.4604 0.055 Uiso calc U R 1
H H11 0.2908 0.8821 0.5521 0.055 Uiso calc U R 1
C C20 0.0813(4) 0.9302(4) 0.4315(4) 0.0385(16) Uani d . . 1
H H13 0.0223 0.9103 0.4285 0.058 Uiso calc U R 1
H H15 0.0879 0.9208 0.3786 0.058 Uiso calc U R 1
H H14 0.0876 0.9918 0.4449 0.058 Uiso calc U R 1
C C21 0.1359(4) 0.8849(4) 0.5778(3) 0.0336(14) Uani d . . 1
H H16 0.1351 0.9455 0.5934 0.05 Uiso calc U R 1
H H17 0.1833 0.8542 0.6209 0.05 Uiso calc U R 1
H H18 0.0782 0.8583 0.5705 0.05 Uiso calc U R 1
C C8 0.3412(3) 0.4946(3) 0.6654(3) 0.0211(11) Uani d . . 1
C C9 0.3964(4) 0.4123(4) 0.6654(4) 0.0301(13) Uani d . . 1
H H24 0.3629 0.3756 0.6189 0.045 Uiso calc U R 1
H H26 0.4079 0.3804 0.7165 0.045 Uiso calc U R 1
H H25 0.4533 0.4289 0.6606 0.045 Uiso calc U R 1
C C11 0.2525(3) 0.4694(4) 0.6743(3) 0.0267(13) Uani d . . 1
H H27 0.2163 0.5213 0.6705 0.04 Uiso calc U R 1
H H29 0.2645 0.4418 0.7275 0.04 Uiso calc U R 1
H H28 0.2201 0.4292 0.6306 0.04 Uiso calc U R 1
C C10 0.3948(4) 0.5505(4) 0.7379(3) 0.0264(12) Uani d . . 1
H H10A 0.4552 0.5587 0.7376 0.04 Uiso calc U R 1
H H10B 0.3981 0.5221 0.7889 0.04 Uiso calc U R 1
H H10C 0.3656 0.6068 0.7338 0.04 Uiso calc U R 1
C C23 0.1082(4) 0.6613(4) 0.7675(3) 0.0250(12) Uani d . . 1
C C28 0.1216(4) 0.5930(4) 0.8213(4) 0.0416(16) Uani d . . 1
H H33 0.1798 0.5706 0.849 0.05 Uiso calc U R 1
C C27 0.0479(5) 0.5581(5) 0.8338(5) 0.055(2) Uani d . . 1
H H34 0.056 0.5125 0.872 0.066 Uiso calc U R 1
C C26 -0.0370(4) 0.5888(5) 0.7914(4) 0.0473(18) Uani d . . 1
H H37 -0.087 0.5629 0.7992 0.057 Uiso calc U R 1
C C25 -0.0493(4) 0.6565(4) 0.7381(4) 0.0370(15) Uani d . . 1
H H36 -0.1077 0.6779 0.7096 0.044 Uiso calc U R 1
C C24 0.0236(4) 0.6940(4) 0.7256(3) 0.0300(13) Uani d . . 1
H H35 0.0155 0.7411 0.6889 0.036 Uiso calc U R 1
C C29 0.2647(7) 0.6987(5) 0.0327(5) 0.070(3) Uani d . . 1
C C30 0.7031(5) 0.4768(5) 0.7399(4) 0.0476(18) Uani d . . 1
H H21A 0.490(4) 0.624(4) 0.475(3) 0.027(16) Uiso d . . 1
C C34 0.9580(9) 0.3328(8) 0.7981(11) 0.204(11) Uani d . . 1
H H34A 0.8965 0.3377 0.7577 0.245 Uiso calc U R 1
H H34B 0.9934 0.3817 0.7894 0.245 Uiso calc U R 1
O O9 0.9943(4) 0.2580(5) 0.7873(5) 0.101(2) Uani d . . 1
H H9A 0.9637 0.2167 0.794 0.152 Uiso calc U R 1
C C32 0.9560(14) 0.3376(11) 0.8932(10) 0.194(9) Uani d . . 1
H H32A 0.9163 0.2926 0.9 0.291 Uiso calc U R 1
H H32B 0.9342 0.3944 0.9022 0.291 Uiso calc U R 1
H H32C 1.0164 0.3286 0.933 0.291 Uiso calc U R 1

loop_
_atom_site_aniso_label
_atom_site_aniso_U_11
_atom_site_aniso_U_22
_atom_site_aniso_U_33
_atom_site_aniso_U_12
_atom_site_aniso_U_13
_atom_site_aniso_U_23
I1 0.02458(19) 0.02296(19) 0.02292(19) -0.00127(16) 0.01062(14) -0.00315(15)
Mn1 0.0161(4) 0.0186(4) 0.0169(4) 0.0000(3) 0.0060(3) -0.0019(3)
S1 0.0388(8) 0.0239(7) 0.0283(7) -0.0014(7) 0.0086(6) -0.0002(6)
S2 0.0236(7) 0.0456(9) 0.0225(7) -0.0090(6) 0.0077(6) -0.0042(6)
O1 0.023(2) 0.027(2) 0.025(2) -0.0039(17) 0.0043(17) -0.0025(16)
F2 0.170(6) 0.080(4) 0.105(4) -0.043(4) 0.112(4) -0.045(3)
F3 0.272(10) 0.138(6) 0.070(4) -0.020(6) 0.074(6) 0.047(4)
F1 0.171(6) 0.140(6) 0.146(6) -0.110(5) 0.131(5) -0.086(5)
F6 0.067(3) 0.074(3) 0.078(3) 0.030(3) 0.013(3) -0.005(3)
F5 0.071(3) 0.081(3) 0.032(2) -0.009(3) -0.007(2) 0.013(2)
F4 0.077(3) 0.065(3) 0.059(3) -0.030(3) 0.013(2) 0.013(2)
O2 0.0221(19) 0.029(2) 0.0190(19) -0.0058(16) 0.0078(16) -0.0078(15)
N2 0.023(2) 0.019(2) 0.020(2) 0.0027(18) 0.0095(19) 0.0030(18)
O4 0.049(3) 0.077(4) 0.060(3) -0.015(3) 0.009(3) -0.028(3)
O3 0.076(4) 0.034(3) 0.053(3) 0.019(3) 0.009(3) -0.002(2)
O5 0.059(3) 0.039(3) 0.028(2) 0.015(2) 0.013(2) -0.0014(19)
O6 0.046(3) 0.066(3) 0.037(3) -0.004(2) 0.020(2) -0.021(2)
O7 0.032(2) 0.064(3) 0.022(2) 0.005(2) 0.0088(18) -0.009(2)
O8 0.035(3) 0.073(4) 0.059(3) -0.022(2) 0.011(2) 0.013(3)
N3 0.017(2) 0.020(2) 0.021(2) -0.0002(18) 0.0083(18) 0.0013(18)
N1 0.021(2) 0.025(2) 0.020(2) 0.003(2) 0.0025(18) -0.001(2)
N4 0.023(2) 0.023(3) 0.021(2) 0.002(2) 0.0060(19) -0.0069(19)
C7 0.019(3) 0.025(3) 0.028(3) 0.005(2) 0.013(2) 0.006(2)
C6 0.028(3) 0.018(3) 0.022(3) -0.002(2) 0.011(2) 0.000(2)
C5 0.032(3) 0.028(3) 0.039(4) 0.006(3) 0.022(3) 0.004(3)
C4 0.050(4) 0.030(3) 0.043(4) 0.005(3) 0.034(3) 0.007(3)
C3 0.055(4) 0.026(3) 0.028(3) 0.006(3) 0.022(3) 0.009(2)
C2 0.036(3) 0.018(3) 0.021(3) 0.005(2) 0.007(2) -0.001(2)
C1 0.041(3) 0.023(3) 0.018(3) 0.005(3) 0.008(2) 0.000(2)
C18 0.023(3) 0.031(3) 0.035(3) 0.005(3) -0.001(3) -0.008(3)
C17 0.022(3) 0.032(3) 0.033(3) 0.005(3) 0.004(3) -0.008(3)
C13 0.026(3) 0.024(3) 0.018(3) -0.001(2) 0.006(2) -0.003(2)
C12 0.025(3) 0.021(3) 0.022(3) 0.003(2) 0.010(2) -0.002(2)
C14 0.038(4) 0.028(3) 0.040(4) -0.002(3) 0.008(3) -0.016(3)
C15 0.030(4) 0.046(4) 0.060(5) -0.009(3) -0.001(3) -0.021(4)
C16 0.025(3) 0.040(4) 0.050(4) 0.005(3) -0.006(3) -0.016(3)
C19 0.037(3) 0.019(3) 0.026(3) 0.009(3) 0.005(3) 0.001(2)
C22 0.046(4) 0.024(3) 0.035(4) 0.003(3) 0.009(3) 0.003(3)
C20 0.045(4) 0.032(4) 0.031(3) 0.013(3) 0.005(3) 0.001(3)
C21 0.049(4) 0.022(3) 0.029(3) 0.005(3) 0.012(3) -0.006(2)
C8 0.023(3) 0.018(3) 0.022(3) 0.003(2) 0.007(2) 0.005(2)
C9 0.025(3) 0.025(3) 0.040(4) 0.006(2) 0.011(3) 0.012(3)
C11 0.026(3) 0.025(3) 0.031(3) 0.002(2) 0.013(3) 0.007(2)
C10 0.023(3) 0.032(3) 0.023(3) -0.001(2) 0.007(2) 0.009(2)
C23 0.027(3) 0.025(3) 0.027(3) -0.007(2) 0.014(2) -0.007(2)
C28 0.032(3) 0.043(4) 0.041(4) -0.009(3) 0.002(3) 0.014(3)
C27 0.051(5) 0.057(5) 0.053(5) -0.014(4) 0.015(4) 0.021(4)
C26 0.033(4) 0.059(5) 0.052(4) -0.021(3) 0.018(3) -0.005(4)
C25 0.029(3) 0.045(4) 0.040(4) -0.006(3) 0.016(3) -0.014(3)
C24 0.034(3) 0.032(3) 0.026(3) 0.005(3) 0.013(3) -0.004(2)
C29 0.119(8) 0.055(5) 0.055(5) -0.042(5) 0.054(5) -0.016(4)
C30 0.043(4) 0.054(5) 0.037(4) -0.011(4) 0.003(3) 0.000(3)
C34 0.126(11) 0.099(10) 0.242(18) 0.085(9) -0.110(12) -0.117(11)
O9 0.063(4) 0.096(5) 0.139(7) 0.011(4) 0.027(4) 0.017(5)
C32 0.33(3) 0.134(14) 0.137(14) 0.083(16) 0.107(16) 0.059(12)

loop_
_atom_type_symbol
_atom_type_description
_atom_type_scat_dispersion_real
_atom_type_scat_dispersion_imag
_atom_type_scat_source
C C 0.0033 0.0016 'International Tables Vol C Tables 4.2.6.8 and 6.1.1.4'
H H 0.0000 0.0000 'International Tables Vol C Tables 4.2.6.8 and 6.1.1.4'
N N 0.0061 0.0033 'International Tables Vol C Tables 4.2.6.8 and 6.1.1.4'
O O 0.0106 0.0060 'International Tables Vol C Tables 4.2.6.8 and 6.1.1.4'
F F 0.0171 0.0103 'International Tables Vol C Tables 4.2.6.8 and 6.1.1.4'
S S 0.1246 0.1234 'International Tables Vol C Tables 4.2.6.8 and 6.1.1.4'
Mn Mn 0.3368 0.7283 'International Tables Vol C Tables 4.2.6.8 and 6.1.1.4'
I I -0.4742 1.8119 'International Tables Vol C Tables 4.2.6.8 and 6.1.1.4'

loop_
_geom_angle_atom_site_label_1
_geom_angle_atom_site_label_2
_geom_angle_atom_site_label_3
_geom_angle
O2 I1 C23 89.8(2)
O1 Mn1 O2 89.0(2)
O1 Mn1 N4 174.98(18)
O2 Mn1 N4 86.0(2)
O1 Mn1 N2 98.0(2)
O2 Mn1 N2 172.85(16)
N4 Mn1 N2 87.0(2)
O1 Mn1 N1 104.93(19)
O2 Mn1 N1 97.98(18)
N4 Mn1 N1 75.60(19)
N2 Mn1 N1 78.97(19)
O1 Mn1 N3 103.06(17)
O2 Mn1 N3 105.04(16)
N4 Mn1 N3 78.52(17)
N2 Mn1 N3 74.78(16)
N1 Mn1 N3 143.80(16)
O4 S1 O3 117.4(3)
O4 S1 O5 113.9(3)
O3 S1 O5 113.1(3)
O4 S1 C29 103.1(4)
O3 S1 C29 106.3(4)
O5 S1 C29 100.6(4)
O8 S2 O7 116.6(3)
O8 S2 O6 114.3(3)
O7 S2 O6 114.0(3)
O8 S2 C30 103.6(3)
O7 S2 C30 103.9(3)
O6 S2 C30 102.1(3)
Mn1 O1 H1 109.5
Mn1 O2 I1 116.2(2)
C6 N2 C2 121.2(4)
C6 N2 Mn1 119.3(3)
C2 N2 Mn1 119.3(4)
C12 N3 C7 109.6(4)
C12 N3 C8 111.5(4)
C7 N3 C8 110.6(4)
C12 N3 Mn1 103.6(3)
C7 N3 Mn1 100.9(3)
C8 N3 Mn1 119.9(3)
C18 N1 C1 109.4(4)
C18 N1 C19 111.5(4)
C1 N1 C19 111.7(4)
C18 N1 Mn1 99.9(3)
C1 N1 Mn1 103.4(3)
C19 N1 Mn1 119.9(3)
C17 N4 C13 121.1(5)
C17 N4 Mn1 117.7(4)
C13 N4 Mn1 120.6(4)
N3 C7 C6 111.5(4)
N3 C7 H22 109.3
C6 C7 H22 109.3
N3 C7 H23 109.3
C6 C7 H23 109.3
H22 C7 H23 108.0
N2 C6 C5 120.0(5)
N2 C6 C7 116.8(4)
C5 C6 C7 123.2(5)
C4 C5 C6 119.1(6)
C4 C5 H21A 122.(4)
C6 C5 H21A 119.(4)
C5 C4 C3 120.1(5)
C5 C4 H2 120.0
C3 C4 H2 120.0
C2 C3 C4 118.7(5)
C2 C3 H21 120.7
C4 C3 H21 120.7
N2 C2 C3 120.5(5)
N2 C2 C1 116.2(5)
C3 C2 C1 122.8(5)
N1 C1 C2 113.9(4)
N1 C1 H19 108.8
C2 C1 H19 108.8
N1 C1 H20 108.8
C2 C1 H20 108.8
H19 C1 H20 107.7
N1 C18 C17 110.9(5)
N1 C18 H4 109.5
C17 C18 H4 109.5
N1 C18 H3 109.5
C17 C18 H3 109.5
H4 C18 H3 108.0
N4 C17 C16 120.5(5)
N4 C17 C18 116.9(5)
C16 C17 C18 122.6(5)
N4 C13 C14 120.3(5)
N4 C13 C12 115.9(4)
C14 C13 C12 123.4(5)
N3 C12 C13 114.1(4)
N3 C12 H5 108.7
C13 C12 H5 108.7
N3 C12 H6 108.7
C13 C12 H6 108.7
H5 C12 H6 107.6
C13 C14 C15 119.4(6)
C13 C14 H7 120.3
C15 C14 H7 120.3
C14 C15 C16 120.6(6)
C14 C15 H8 119.7
C16 C15 H8 119.7
C17 C16 C15 117.8(6)
C17 C16 H9 121.1
C15 C16 H9 121.1
C22 C19 C21 108.3(5)
C22 C19 C20 110.5(5)
C21 C19 C20 109.4(5)
C22 C19 N1 107.7(5)
C21 C19 N1 109.6(4)
C20 C19 N1 111.3(5)
C19 C22 H12 109.5
C19 C22 H10 109.5
H12 C22 H10 109.5
C19 C22 H11 109.5
H12 C22 H11 109.5
H10 C22 H11 109.5
C19 C20 H13 109.5
C19 C20 H15 109.5
H13 C20 H15 109.5
C19 C20 H14 109.5
H13 C20 H14 109.5
H15 C20 H14 109.5
C19 C21 H16 109.5
C19 C21 H17 109.5
H16 C21 H17 109.5
C19 C21 H18 109.5
H16 C21 H18 109.5
H17 C21 H18 109.5
C10 C8 N3 109.9(4)
C10 C8 C11 109.1(4)
N3 C8 C11 107.6(4)
C10 C8 C9 108.4(4)
N3 C8 C9 111.8(4)
C11 C8 C9 110.0(4)
C8 C9 H24 109.5
C8 C9 H26 109.5
H24 C9 H26 109.5
C8 C9 H25 109.5
H24 C9 H25 109.5
H26 C9 H25 109.5
C8 C11 H27 109.5
C8 C11 H29 109.5
H27 C11 H29 109.5
C8 C11 H28 109.5
H27 C11 H28 109.5
H29 C11 H28 109.5
C8 C10 H10A 109.5
C8 C10 H10B 109.5
H10A C10 H10B 109.5
C8 C10 H10C 109.5
H10A C10 H10C 109.5
H10B C10 H10C 109.5
C28 C23 C24 121.6(5)
C28 C23 I1 119.1(4)
C24 C23 I1 119.3(4)
C23 C28 C27 118.2(6)
C23 C28 H33 120.9
C27 C28 H33 120.9
C26 C27 C28 121.0(6)
C26 C27 H34 119.5
C28 C27 H34 119.5
C25 C26 C27 120.1(6)
C25 C26 H37 119.9
C27 C26 H37 119.9
C26 C25 C24 120.1(6)
C26 C25 H36 119.9
C24 C25 H36 119.9
C23 C24 C25 118.9(6)
C23 C24 H35 120.5
C25 C24 H35 120.5
F2 C29 F1 110.3(9)
F2 C29 F3 106.7(7)
F1 C29 F3 105.2(8)
F2 C29 S1 111.4(5)
F1 C29 S1 112.5(6)
F3 C29 S1 110.4(8)
F4 C30 F6 108.4(6)
F4 C30 F5 108.1(6)
F6 C30 F5 107.6(6)
F4 C30 S2 111.8(5)
F6 C30 S2 110.0(5)
F5 C30 S2 110.8(5)
O9 C34 C32 110.0(14)
O9 C34 H34A 109.7
C32 C34 H34A 109.7
O9 C34 H34B 109.7
C32 C34 H34B 109.7
H34A C34 H34B 108.2
C34 O9 H9A 109.5
C34 C32 H32A 109.5
C34 C32 H32B 109.5
H32A C32 H32B 109.5
C34 C32 H32C 109.5
H32A C32 H32C 109.5
H32B C32 H32C 109.5

loop_
_geom_bond_atom_site_label_1
_geom_bond_atom_site_label_2
_geom_bond_distance
I1 O2 1.929(5)
I1 C23 2.091(6)
Mn1 O1 1.832(4)
Mn1 O2 1.904(4)
Mn1 N4 2.010(5)
Mn1 N2 2.033(5)
Mn1 N1 2.378(5)
Mn1 N3 2.412(5)
S1 O4 1.422(5)
S1 O3 1.429(5)
S1 O5 1.441(5)
S1 C29 1.831(8)
S2 O8 1.427(5)
S2 O7 1.434(5)
S2 O6 1.456(5)
S2 C30 1.810(8)
O1 H1 0.84
F2 C29 1.301(10)
F3 C29 1.308(11)
F1 C29 1.302(10)
F6 C30 1.342(9)
F5 C30 1.343(8)
F4 C30 1.327(8)
N2 C6 1.345(7)
N2 C2 1.349(7)
N3 C12 1.491(7)
N3 C7 1.497(6)
N3 C8 1.531(7)
N1 C18 1.495(7)
N1 C1 1.495(7)
N1 C19 1.539(7)
N4 C17 1.347(7)
N4 C13 1.354(7)
C7 C6 1.507(7)
C7 H22 0.99
C7 H23 0.99
C6 C5 1.391(8)
C5 C4 1.378(8)
C5 H21A 0.90(6)
C4 C3 1.385(9)
C4 H2 0.95
C3 C2 1.384(8)
C3 H21 0.95
C2 C1 1.512(8)
C1 H19 0.99
C1 H20 0.99
C18 C17 1.506(9)
C18 H4 0.99
C18 H3 0.99
C17 C16 1.392(8)
C13 C14 1.369(8)
C13 C12 1.521(7)
C12 H5 0.99
C12 H6 0.99
C14 C15 1.371(9)
C14 H7 0.95
C15 C16 1.395(9)
C15 H8 0.95
C16 H9 0.95
C19 C22 1.521(9)
C19 C21 1.525(8)
C19 C20 1.529(8)
C22 H12 0.98
C22 H10 0.98
C22 H11 0.98
C20 H13 0.98
C20 H15 0.98
C20 H14 0.98
C21 H16 0.98
C21 H17 0.98
C21 H18 0.98
C8 C10 1.523(8)
C8 C11 1.538(7)
C8 C9 1.552(7)
C9 H24 0.98
C9 H26 0.98
C9 H25 0.98
C11 H27 0.98
C11 H29 0.98
C11 H28 0.98
C10 H10A 0.98
C10 H10B 0.98
C10 H10C 0.98
C23 C28 1.381(8)
C23 C24 1.387(8)
C28 C27 1.388(9)
C28 H33 0.95
C27 C26 1.382(10)
C27 H34 0.95
C26 C25 1.370(10)
C26 H37 0.95
C25 C24 1.392(8)
C25 H36 0.95
C24 H35 0.95
C34 O9 1.341(11)
C34 C32 1.68(2)
C34 H34A 0.99
C34 H34B 0.99
O9 H9A 0.84
C32 H32A 0.98
C32 H32B 0.98
C32 H32C 0.98

loop_
_geom_hbond_atom_site_label_D
_geom_hbond_atom_site_label_H
_geom_hbond_atom_site_label_A
_geom_hbond_site_symmetry_A
_geom_hbond_distance_DH
_geom_hbond_distance_HA
_geom_hbond_distance_DA
_geom_hbond_angle_DHA
O9 H9A O6 2_646 0.84 1.95 2.757(9) 160.8
C34 H34A F6 . 0.99 2.61 3.471(11) 145.2
C10 H10C O1 . 0.98 2.57 3.425(8) 146.3
C10 H10C I1 . 0.98 2.96 3.837(6) 150.0
C10 H10A O6 . 0.98 2.64 3.610(8) 168.9
C11 H27 O2 . 0.98 2.47 3.387(7) 156.2
C11 H27 I1 . 0.98 3.24 4.074(7) 143.8
C21 H17 O1 . 0.98 2.64 3.489(8) 145.2
C21 H17 I1 . 0.98 2.99 3.821(7) 143.4
C22 H11 O1 . 0.98 2.65 3.504(8) 145.2
C14 H7 O4 2_545 0.95 2.51 3.367(9) 150.0
C12 H6 O7 3_666 0.99 2.46 3.380(7) 153.9
C18 H3 O4 4_576 0.99 2.35 3.167(9) 139.5
C1 H19 O6 4_575 0.99 2.61 3.391(8) 136.1
C3 H21 O8 4_575 0.95 2.6 3.528(9) 165.4
C7 H23 O6 . 0.99 2.57 3.470(8) 150.4
O1 H1 O9 2_656 0.84 2.09 2.786(8) 140.3
C34 H34A F6 . 0.99 2.61 3.471(11) 145.2
C10 H10C O1 . 0.98 2.57 3.425(8) 146.3
C10 H10C I1 . 0.98 2.96 3.837(6) 150.0
C10 H10A O6 . 0.98 2.64 3.610(8) 168.9
C11 H27 O2 . 0.98 2.47 3.387(7) 156.2
C11 H27 I1 . 0.98 3.24 4.074(7) 143.8
C21 H17 O1 . 0.98 2.64 3.489(8) 145.2
C21 H17 I1 . 0.98 2.99 3.821(7) 143.4
C22 H11 O1 . 0.98 2.65 3.504(8) 145.2
C14 H7 O4 2_545 0.95 2.51 3.367(9) 150.0
C12 H6 O7 3_666 0.99 2.46 3.380(7) 153.9
C18 H3 O4 4_576 0.99 2.35 3.167(9) 139.5
C1 H19 O6 4_575 0.99 2.61 3.391(8) 136.1
C3 H21 O8 4_575 0.95 2.6 3.528(9) 165.4
C7 H23 O6 . 0.99 2.57 3.470(8) 150.4
O1 H1 O9 2_656 0.84 2.09 2.786(8) 140.3
C34 H34A F6 . 0.99 2.61 3.471(11) 145.2
C10 H10C O1 . 0.98 2.57 3.425(8) 146.3
C10 H10C I1 . 0.98 2.96 3.837(6) 150.0
C10 H10A O6 . 0.98 2.64 3.610(8) 168.9
C11 H27 O2 . 0.98 2.47 3.387(7) 156.2
C11 H27 I1 . 0.98 3.24 4.074(7) 143.8
C21 H17 O1 . 0.98 2.64 3.489(8) 145.2
C21 H17 I1 . 0.98 2.99 3.821(7) 143.4
C22 H11 O1 . 0.98 2.65 3.504(8) 145.2
C14 H7 O4 2_545 0.95 2.51 3.367(9) 150.0
C12 H6 O7 3_666 0.99 2.46 3.380(7) 153.9
C18 H3 O4 4_576 0.99 2.35 3.167(9) 139.5
C1 H19 O6 4_575 0.99 2.61 3.391(8) 136.1
C3 H21 O8 4_575 0.95 2.6 3.528(9) 165.4
C7 H23 O6 . 0.99 2.57 3.470(8) 150.4
O1 H1 O9 2_656 0.84 2.09 2.786(8) 140.3
C34 H34A F6 . 0.99 2.61 3.471(11) 145.2
C10 H10C O1 . 0.98 2.57 3.425(8) 146.3
C10 H10C I1 . 0.98 2.96 3.837(6) 150.0
C10 H10A O6 . 0.98 2.64 3.610(8) 168.9
C11 H27 O2 . 0.98 2.47 3.387(7) 156.2
C11 H27 I1 . 0.98 3.24 4.074(7) 143.8
C21 H17 O1 . 0.98 2.64 3.489(8) 145.2
C21 H17 I1 . 0.98 2.99 3.821(7) 143.4
C22 H11 O1 . 0.98 2.65 3.504(8) 145.2
C14 H7 O4 2_545 0.95 2.51 3.367(9) 150.0
C12 H6 O7 3_666 0.99 2.46 3.380(7) 153.9
C18 H3 O4 4_576 0.99 2.35 3.167(9) 139.5
C1 H19 O6 4_575 0.99 2.61 3.391(8) 136.1
C3 H21 O8 4_575 0.95 2.6 3.528(9) 165.4
C7 H23 O6 . 0.99 2.57 3.470(8) 150.4
O1 H1 O9 2_656 0.84 2.09 2.786(8) 140.3
C34 H34A F6 . 0.99 2.61 3.471(11) 145.2
C10 H10C O1 . 0.98 2.57 3.425(8) 146.3
C10 H10C I1 . 0.98 2.96 3.837(6) 150.0
C10 H10A O6 . 0.98 2.64 3.610(8) 168.9
C11 H27 O2 . 0.98 2.47 3.387(7) 156.2
C11 H27 I1 . 0.98 3.24 4.074(7) 143.8
C21 H17 O1 . 0.98 2.64 3.489(8) 145.2
C21 H17 I1 . 0.98 2.99 3.821(7) 143.4
C22 H11 O1 . 0.98 2.65 3.504(8) 145.2
C14 H7 O4 2_545 0.95 2.51 3.367(9) 150.0
C12 H6 O7 3_666 0.99 2.46 3.380(7) 153.9
C18 H3 O4 4_576 0.99 2.35 3.167(9) 139.5
C1 H19 O6 4_575 0.99 2.61 3.391(8) 136.1
C3 H21 O8 4_575 0.95 2.6 3.528(9) 165.4
C7 H23 O6 . 0.99 2.57 3.470(8) 150.4
O1 H1 O9 2_656 0.84 2.09 2.786(8) 140.3
O1 H1 O9 2_656 0.84 2.09 2.786(8) 140.3
C7 H23 O6 . 0.99 2.57 3.470(8) 150.4
C3 H21 O8 4_575 0.95 2.6 3.528(9) 165.4
C1 H19 O6 4_575 0.99 2.61 3.391(8) 136.1
C18 H3 O4 4_576 0.99 2.35 3.167(9) 139.5
C12 H6 O7 3_666 0.99 2.46 3.380(7) 153.9
C14 H7 O4 2_545 0.95 2.51 3.367(9) 150.0
C22 H11 O1 . 0.98 2.65 3.504(8) 145.2
C21 H17 I1 . 0.98 2.99 3.821(7) 143.4
C21 H17 O1 . 0.98 2.64 3.489(8) 145.2
C11 H27 I1 . 0.98 3.24 4.074(7) 143.8
C11 H27 O2 . 0.98 2.47 3.387(7) 156.2
C10 H10A O6 . 0.98 2.64 3.610(8) 168.9
C10 H10C I1 . 0.98 2.96 3.837(6) 150.0
C10 H10C O1 . 0.98 2.57 3.425(8) 146.3
C5 H21A O7 . 0.90(6) 2.68(6) 3.422(8) 141.(5)
C34 H34A F6 . 0.99 2.61 3.471(11) 145.2
O1 H1 O9 2_656 0.84 2.09 2.786(8) 140.3
C7 H23 O6 . 0.99 2.57 3.470(8) 150.4
C3 H21 O8 4_575 0.95 2.6 3.528(9) 165.4
C1 H19 O6 4_575 0.99 2.61 3.391(8) 136.1
C18 H3 O4 4_576 0.99 2.35 3.167(9) 139.5
C12 H6 O7 3_666 0.99 2.46 3.380(7) 153.9
C14 H7 O4 2_545 0.95 2.51 3.367(9) 150.0
C22 H11 O1 . 0.98 2.65 3.504(8) 145.2
C21 H17 I1 . 0.98 2.99 3.821(7) 143.4
C21 H17 O1 . 0.98 2.64 3.489(8) 145.2
C11 H27 I1 . 0.98 3.24 4.074(7) 143.8
C11 H27 O2 . 0.98 2.47 3.387(7) 156.2
C10 H10A O6 . 0.98 2.64 3.610(8) 168.9
C10 H10C I1 . 0.98 2.96 3.837(6) 150.0
C10 H10C O1 . 0.98 2.57 3.425(8) 146.3
C34 H34A F6 . 0.99 2.61 3.471(11) 145.2
O1 H1 O9 2_656 0.84 2.09 2.786(8) 140.3
C7 H23 O6 . 0.99 2.57 3.470(8) 150.4
C3 H21 O8 4_575 0.95 2.6 3.528(9) 165.4
C1 H19 O6 4_575 0.99 2.61 3.391(8) 136.1
C18 H3 O4 4_576 0.99 2.35 3.167(9) 139.5
C12 H6 O7 3_666 0.99 2.46 3.380(7) 153.9
C14 H7 O4 2_545 0.95 2.51 3.367(9) 150.0
C22 H11 O1 . 0.98 2.65 3.504(8) 145.2
C21 H17 I1 . 0.98 2.99 3.821(7) 143.4
C21 H17 O1 . 0.98 2.64 3.489(8) 145.2
C11 H27 I1 . 0.98 3.24 4.074(7) 143.8
C11 H27 O2 . 0.98 2.47 3.387(7) 156.2
C10 H10A O6 . 0.98 2.64 3.610(8) 168.9
C10 H10C I1 . 0.98 2.96 3.837(6) 150.0
C10 H10C O1 . 0.98 2.57 3.425(8) 146.3
C34 H34A F6 . 0.99 2.61 3.471(11) 145.2
O1 H1 O9 2_656 0.84 2.09 2.786(8) 140.3
C7 H23 O6 . 0.99 2.57 3.470(8) 150.4
C3 H21 O8 4_575 0.95 2.6 3.528(9) 165.4
C1 H19 O6 4_575 0.99 2.61 3.391(8) 136.1
C18 H3 O4 4_576 0.99 2.35 3.167(9) 139.5
C12 H6 O7 3_666 0.99 2.46 3.380(7) 153.9
C14 H7 O4 2_545 0.95 2.51 3.367(9) 150.0
C22 H11 O1 . 0.98 2.65 3.504(8) 145.2
C21 H17 I1 . 0.98 2.99 3.821(7) 143.4
C21 H17 O1 . 0.98 2.64 3.489(8) 145.2
C11 H27 I1 . 0.98 3.24 4.074(7) 143.8
C11 H27 O2 . 0.98 2.47 3.387(7) 156.2
C10 H10A O6 . 0.98 2.64 3.610(8) 168.9
C10 H10C I1 . 0.98 2.96 3.837(6) 150.0
C10 H10C O1 . 0.98 2.57 3.425(8) 146.3
C34 H34A F6 . 0.99 2.61 3.471(11) 145.2
O1 H1 O9 2_656 0.84 2.09 2.786(8) 140.3
C7 H23 O6 . 0.99 2.57 3.470(8) 150.4
C3 H21 O8 4_575 0.95 2.6 3.528(9) 165.4
C1 H19 O6 4_575 0.99 2.61 3.391(8) 136.1
C18 H3 O4 4_576 0.99 2.35 3.167(9) 139.5
C12 H6 O7 3_666 0.99 2.46 3.380(7) 153.9
C14 H7 O4 2_545 0.95 2.51 3.367(9) 150.0
C22 H11 O1 . 0.98 2.65 3.504(8) 145.2
C21 H17 I1 . 0.98 2.99 3.821(7) 143.4
C21 H17 O1 . 0.98 2.64 3.489(8) 145.2
C11 H27 I1 . 0.98 3.24 4.074(7) 143.8
C11 H27 O2 . 0.98 2.47 3.387(7) 156.2
C10 H10A O6 . 0.98 2.64 3.610(8) 168.9
C10 H10C I1 . 0.98 2.96 3.837(6) 150.0
C10 H10C O1 . 0.98 2.57 3.425(8) 146.3
C34 H34A F6 . 0.99 2.61 3.471(11) 145.2
O1 H1 O9 2_656 0.84 2.09 2.786(8) 140.3
C7 H23 O6 . 0.99 2.57 3.470(8) 150.4
C3 H21 O8 4_575 0.95 2.6 3.528(9) 165.4
C1 H19 O6 4_575 0.99 2.61 3.391(8) 136.1
C18 H3 O4 4_576 0.99 2.35 3.167(9) 139.5
C12 H6 O7 3_666 0.99 2.46 3.380(7) 153.9
C14 H7 O4 2_545 0.95 2.51 3.367(9) 150.0
C22 H11 O1 . 0.98 2.65 3.504(8) 145.2
C21 H17 I1 . 0.98 2.99 3.821(7) 143.4
C21 H17 O1 . 0.98 2.64 3.489(8) 145.2
C11 H27 I1 . 0.98 3.24 4.074(7) 143.8
C11 H27 O2 . 0.98 2.47 3.387(7) 156.2
C10 H10A O6 . 0.98 2.64 3.610(8) 168.9
C10 H10C I1 . 0.98 2.96 3.837(6) 150.0
C10 H10C O1 . 0.98 2.57 3.425(8) 146.3
O1 H1 O9 2_656 0.84 2.09 2.786(8) 140.3
C7 H23 O6 . 0.99 2.57 3.470(8) 150.4
C3 H21 O8 4_575 0.95 2.6 3.528(9) 165.4
C1 H19 O6 4_575 0.99 2.61 3.391(8) 136.1
C18 H3 O4 4_576 0.99 2.35 3.167(9) 139.5
C12 H6 O7 3_666 0.99 2.46 3.380(7) 153.9
C14 H7 O4 2_545 0.95 2.51 3.367(9) 150.0
C22 H11 O1 . 0.98 2.65 3.504(8) 145.2
C21 H17 I1 . 0.98 2.99 3.821(7) 143.4
C21 H17 O1 . 0.98 2.64 3.489(8) 145.2
C11 H27 I1 . 0.98 3.24 4.074(7) 143.8
C11 H27 O2 . 0.98 2.47 3.387(7) 156.2
C10 H10A O6 . 0.98 2.64 3.610(8) 168.9
C10 H10C I1 . 0.98 2.96 3.837(6) 150.0
C10 H10C O1 . 0.98 2.57 3.425(8) 146.3
C34 H34A F6 . 0.99 2.61 3.471(11) 145.2
O9 H9A O6 2_646 0.84 1.95 2.757(9) 160.8

loop_
_geom_torsion_atom_site_label_1
_geom_torsion_atom_site_label_2
_geom_torsion_atom_site_label_3
_geom_torsion_atom_site_label_4
_geom_torsion
C12 N3 C7 C6 70.8(5)
C8 N3 C7 C6 -165.9(4)
Mn1 N3 C7 C6 -38.0(5)
C2 N2 C6 C5 6.1(8)
Mn1 N2 C6 C5 -168.6(4)
C2 N2 C6 C7 -172.4(5)
Mn1 N2 C6 C7 13.0(6)
N3 C7 C6 N2 22.4(7)
N3 C7 C6 C5 -156.0(5)
N2 C6 C5 C4 0.0(9)
C7 C6 C5 C4 178.3(6)
C6 C5 C4 C3 -5.2(10)
C5 C4 C3 C2 4.5(9)
C6 N2 C2 C3 -6.8(8)
Mn1 N2 C2 C3 167.9(4)
C6 N2 C2 C1 164.8(5)
Mn1 N2 C2 C1 -20.6(6)
C4 C3 C2 N2 1.4(9)
C4 C3 C2 C1 -169.6(6)
C18 N1 C1 C2 -132.8(5)
C19 N1 C1 C2 103.3(5)
Mn1 N1 C1 C2 -27.0(5)
N2 C2 C1 N1 33.6(7)
C3 C2 C1 N1 -155.1(5)
C1 N1 C18 C17 68.3(6)
C19 N1 C18 C17 -167.6(5)
Mn1 N1 C18 C17 -39.8(5)
C13 N4 C17 C16 4.8(9)
Mn1 N4 C17 C16 -165.6(5)
C13 N4 C17 C18 -175.1(5)
Mn1 N4 C17 C18 14.5(7)
N1 C18 C17 N4 22.8(8)
N1 C18 C17 C16 -157.2(6)
C17 N4 C13 C14 -5.9(8)
Mn1 N4 C13 C14 164.2(4)
C17 N4 C13 C12 167.7(5)
Mn1 N4 C13 C12 -22.1(6)
C7 N3 C12 C13 -131.0(5)
C8 N3 C12 C13 106.2(5)
Mn1 N3 C12 C13 -24.0(5)
N4 C13 C12 N3 32.0(7)
C14 C13 C12 N3 -154.5(5)
N4 C13 C14 C15 1.9(9)
C12 C13 C14 C15 -171.3(6)
C13 C14 C15 C16 3.2(11)
N4 C17 C16 C15 0.3(10)
C18 C17 C16 C15 -179.8(7)
C14 C15 C16 C17 -4.3(11)
C18 N1 C19 C22 -175.5(5)
C1 N1 C19 C22 -52.7(6)
Mn1 N1 C19 C22 68.4(5)
C18 N1 C19 C21 66.9(6)
C1 N1 C19 C21 -170.4(4)
Mn1 N1 C19 C21 -49.2(6)
C18 N1 C19 C20 -54.2(6)
C1 N1 C19 C20 68.5(6)
Mn1 N1 C19 C20 -170.3(4)
C12 N3 C8 C10 -176.2(4)
C7 N3 C8 C10 61.5(5)
Mn1 N3 C8 C10 -55.2(5)
C12 N3 C8 C11 -57.6(5)
C7 N3 C8 C11 -179.9(4)
Mn1 N3 C8 C11 63.5(5)
C12 N3 C8 C9 63.3(5)
C7 N3 C8 C9 -59.0(5)
Mn1 N3 C8 C9 -175.7(3)
C24 C23 C28 C27 -1.0(10)
I1 C23 C28 C27 -178.3(5)
C23 C28 C27 C26 2.2(11)
C28 C27 C26 C25 -2.2(12)
C27 C26 C25 C24 0.9(10)
C28 C23 C24 C25 -0.2(9)
I1 C23 C24 C25 177.1(4)
C26 C25 C24 C23 0.3(9)
O4 S1 C29 F2 60.4(8)
O3 S1 C29 F2 -175.6(7)
O5 S1 C29 F2 -57.5(7)
O4 S1 C29 F1 -175.2(7)
O3 S1 C29 F1 -51.1(8)
O5 S1 C29 F1 66.9(8)
O4 S1 C29 F3 -58.0(7)
O3 S1 C29 F3 66.1(7)
O5 S1 C29 F3 -175.9(6)
O8 S2 C30 F4 175.0(5)
O7 S2 C30 F4 -62.8(6)
O6 S2 C30 F4 56.1(6)
O8 S2 C30 F6 -64.6(5)
O7 S2 C30 F6 57.7(5)
O6 S2 C30 F6 176.5(4)
O8 S2 C30 F5 54.3(6)
O7 S2 C30 F5 176.6(5)
O6 S2 C30 F5 -64.6(6)
